data_4350150
loop_
_publ_author_name
'Gendler, Shimrit'
'Segal, Sharon'
'Goldberg, Israel'
'Goldschmidt, Zeev'
'Kol, Moshe'

_publ_section_title
;
 Titanium and zirconium complexes of dianionic and trianionic
 amine-phenolate-type ligands in catalysis of lactide polymerization.
;
_journal_issue 12
_journal_name_full 'Inorganic chemistry'
_journal_page_first 4783
_journal_page_last 4790
_journal_paper_doi 10.1021/ic052120j
_journal_volume 45
_journal_year 2006
_chemical_formula_sum 'C46 H82 N2 O5 Zr'
_chemical_formula_weight 834.36
_space_group_IT_number 14
_space_group_name_Hall '-P 2yn'
_space_group_name_H-M_alt 'P 1 21/n 1'
_symmetry_cell_setting monoclinic
_symmetry_space_group_name_H-M 'P 1 21/n 1'
_atom_sites_solution_hydrogens geom
_atom_sites_solution_primary direct
_atom_sites_solution_secondary difmap
_audit_creation_method SHELXL-97
_cell_angle_alpha 90.00
_cell_angle_beta 93.8574(7)
_cell_angle_gamma 90.00
_cell_formula_units_Z 4
_cell_length_a 12.3186(2)
_cell_length_b 15.3071(2)
_cell_length_c 25.6619(4)
_cell_measurement_reflns_used 8085
_cell_measurement_temperature 110(2)
_cell_measurement_theta_max 27.88
_cell_measurement_theta_min 2.59
_cell_volume 4827.90(13)
_computing_cell_refinement Denzo
_computing_data_collection 'Collect, Nonius B.V.'
_computing_data_reduction Denzo
_computing_structure_refinement 'SHELXL-97 (Sheldrick, 1997)'
_computing_structure_solution SIR-97
_diffrn_ambient_temperature 110(2)
_diffrn_detector_area_resol_mean '56 microns'
_diffrn_measured_fraction_theta_full 0.989
_diffrn_measured_fraction_theta_max 0.989
_diffrn_measurement_device_type 'Nonius KappaCCD'
_diffrn_measurement_method '1 deg. Phi & Omega scans'
_diffrn_radiation_monochromator graphite
_diffrn_radiation_source 'fine-focus sealed tube'
_diffrn_radiation_type MoK\a
_diffrn_radiation_wavelength 0.71073
_diffrn_reflns_av_R_equivalents 0.0550
_diffrn_reflns_av_sigmaI/netI 0.0992
_diffrn_reflns_limit_h_max 16
_diffrn_reflns_limit_h_min 0
_diffrn_reflns_limit_k_max 19
_diffrn_reflns_limit_k_min 0
_diffrn_reflns_limit_l_max 33
_diffrn_reflns_limit_l_min -33
_diffrn_reflns_number 26293
_diffrn_reflns_theta_full 27.88
_diffrn_reflns_theta_max 27.88
_diffrn_reflns_theta_min 2.59
_exptl_absorpt_coefficient_mu 0.269
_exptl_absorpt_correction_type none
_exptl_crystal_colour colorless
_exptl_crystal_density_diffrn 1.148
_exptl_crystal_density_method 'not measured'
_exptl_crystal_description prism
_exptl_crystal_F_000 1808
_exptl_crystal_size_max 0.20
_exptl_crystal_size_mid 0.15
_exptl_crystal_size_min 0.10
_refine_diff_density_max 1.033
_refine_diff_density_min -0.985
_refine_diff_density_rms 0.093
_refine_ls_extinction_method none
_refine_ls_goodness_of_fit_ref 1.058
_refine_ls_hydrogen_treatment constr
_refine_ls_matrix_type full
_refine_ls_number_parameters 513
_refine_ls_number_reflns 11413
_refine_ls_number_restraints 0
_refine_ls_restrained_S_all 1.058
_refine_ls_R_factor_all 0.1226
_refine_ls_R_factor_gt 0.0621
_refine_ls_shift/su_max 0.239
_refine_ls_shift/su_mean 0.087
_refine_ls_structure_factor_coef Fsqd
_refine_ls_weighting_details 'calc w=1/[\s^2^(Fo^2^)+(0.0885P)^2^+0.0000P] where P=(Fo^2^+2Fc^2^)/3'
_refine_ls_weighting_scheme calc
_refine_ls_wR_factor_gt 0.1448
_refine_ls_wR_factor_ref 0.1745
_reflns_number_gt 6910
_reflns_number_total 11413
_reflns_threshold_expression >2sigma(I)
_cod_data_source_file ic052120jsi20051212_023903.cif
_cod_data_source_block mk149
_cod_original_sg_symbol_H-M 'P 21/n'
_cod_database_code 4350150

loop_
_symmetry_equiv_pos_as_xyz
'x, y, z'
'-x+1/2, y+1/2, -z+1/2'
'-x, -y, -z'
'x-1/2, -y-1/2, z-1/2'

loop_
_atom_site_label
_atom_site_type_symbol
_atom_site_fract_x
_atom_site_fract_y
_atom_site_fract_z
_atom_site_U_iso_or_equiv
_atom_site_adp_type
_atom_site_occupancy
_atom_site_symmetry_multiplicity
_atom_site_calc_flag
_atom_site_refinement_flags
Zr1 Zr 0.37333(3) 0.353804(19) 0.339596(11) 0.02118(12) Uani 1 1 d .
O2 O 0.24188(17) 0.36477(13) 0.28699(8) 0.0228(5) Uani 1 1 d .
O3 O 0.52138(18) 0.32127(14) 0.37473(8) 0.0263(5) Uani 1 1 d .
N4 N 0.4517(2) 0.34317(17) 0.25303(10) 0.0259(6) Uani 1 1 d .
N5 N 0.3924(2) 0.19673(17) 0.31718(11) 0.0299(7) Uani 1 1 d .
O6 O 0.28617(18) 0.32222(14) 0.39658(8) 0.0277(5) Uani 1 1 d .
O7 O 0.40281(19) 0.47744(13) 0.34474(8) 0.0270(5) Uani 1 1 d .
C8 C 0.2059(3) 0.3777(2) 0.23720(12) 0.0239(7) Uani 1 1 d .
C9 C 0.0938(3) 0.3740(2) 0.22149(12) 0.0248(7) Uani 1 1 d .
C10 C 0.0660(3) 0.3787(2) 0.16786(13) 0.0281(8) Uani 1 1 d .
H10 H -0.0089 0.3745 0.1566 0.034 Uiso 1 1 calc R
C11 C 0.1407(3) 0.3890(2) 0.12940(13) 0.0272(8) Uani 1 1 d .
C12 C 0.2486(3) 0.3997(2) 0.14709(13) 0.0291(8) Uani 1 1 d .
H12 H 0.3013 0.4104 0.1225 0.035 Uiso 1 1 calc R
C13 C 0.2823(3) 0.3950(2) 0.20026(12) 0.0256(7) Uani 1 1 d .
C14 C 0.3995(3) 0.4104(2) 0.21714(13) 0.0309(8) Uani 1 1 d .
H14A H 0.4412 0.4138 0.1855 0.037 Uiso 1 1 calc R
H14B H 0.4056 0.4680 0.2347 0.037 Uiso 1 1 calc R
C15 C 0.5694(3) 0.3615(2) 0.25760(14) 0.0362(9) Uani 1 1 d .
H15A H 0.5993 0.3541 0.2234 0.054 Uiso 1 1 calc R
H15B H 0.6056 0.3210 0.2827 0.054 Uiso 1 1 calc R
H15C H 0.5816 0.4217 0.2697 0.054 Uiso 1 1 calc R
C16 C 0.4293(3) 0.2545(2) 0.23064(13) 0.0334(8) Uani 1 1 d .
H16A H 0.4731 0.2455 0.2001 0.040 Uiso 1 1 calc R
H16B H 0.3514 0.2499 0.2185 0.040 Uiso 1 1 calc R
C17 C 0.4568(3) 0.1849(2) 0.27093(14) 0.0349(9) Uani 1 1 d .
H17A H 0.4415 0.1266 0.2554 0.042 Uiso 1 1 calc R
H17B H 0.5354 0.1878 0.2818 0.042 Uiso 1 1 calc R
C18 C 0.2827(3) 0.1584(2) 0.30760(15) 0.0372(9) Uani 1 1 d .
H18A H 0.2439 0.1887 0.2783 0.056 Uiso 1 1 calc R
H18B H 0.2423 0.1649 0.3390 0.056 Uiso 1 1 calc R
H18C H 0.2893 0.0963 0.2992 0.056 Uiso 1 1 calc R
C19 C 0.4481(3) 0.1487(2) 0.36297(14) 0.0310(8) Uani 1 1 d .
H19A H 0.4080 0.1609 0.3943 0.037 Uiso 1 1 calc R
H19B H 0.4426 0.0852 0.3560 0.037 Uiso 1 1 calc R
C20 C 0.5654(3) 0.1712(2) 0.37504(13) 0.0295(8) Uani 1 1 d .
C21 C 0.6434(3) 0.1047(2) 0.37984(13) 0.0311(8) Uani 1 1 d .
H21 H 0.6218 0.0460 0.3733 0.037 Uiso 1 1 calc R
C22 C 0.7519(3) 0.1230(2) 0.39398(13) 0.0313(8) Uani 1 1 d .
C23 C 0.7783(3) 0.2097(2) 0.40478(12) 0.0285(8) Uani 1 1 d .
H23 H 0.8518 0.2230 0.4154 0.034 Uiso 1 1 calc R
C24 C 0.7044(3) 0.2782(2) 0.40106(12) 0.0253(7) Uani 1 1 d .
C25 C 0.5967(3) 0.2586(2) 0.38375(12) 0.0247(7) Uani 1 1 d .
C26 C 0.0077(3) 0.3680(2) 0.26174(13) 0.0248(7) Uani 1 1 d .
C27 C 0.0190(3) 0.4476(2) 0.29821(13) 0.0299(8) Uani 1 1 d .
H27A H 0.0931 0.4498 0.3147 0.045 Uiso 1 1 calc R
H27B H -0.0332 0.4426 0.3253 0.045 Uiso 1 1 calc R
H27C H 0.0043 0.5010 0.2780 0.045 Uiso 1 1 calc R
C28 C 0.0211(3) 0.2843(2) 0.29506(14) 0.0341(9) Uani 1 1 d .
H28A H 0.0158 0.2330 0.2722 0.051 Uiso 1 1 calc R
H28B H -0.0363 0.2818 0.3197 0.051 Uiso 1 1 calc R
H28C H 0.0924 0.2849 0.3145 0.051 Uiso 1 1 calc R
C29 C -0.1075(3) 0.3689(3) 0.23565(15) 0.0452(10) Uani 1 1 d .
H29A H -0.1190 0.4231 0.2157 0.068 Uiso 1 1 calc R
H29B H -0.1604 0.3654 0.2624 0.068 Uiso 1 1 calc R
H29C H -0.1170 0.3188 0.2120 0.068 Uiso 1 1 calc R
C30 C 0.1093(3) 0.3872(2) 0.07017(13) 0.0331(9) Uani 1 1 d .
C31 C -0.0110(3) 0.3657(2) 0.05821(14) 0.0432(10) Uani 1 1 d .
H31A H -0.0559 0.4107 0.0734 0.065 Uiso 1 1 calc R
H31B H -0.0273 0.3087 0.0733 0.065 Uiso 1 1 calc R
H31C H -0.0271 0.3638 0.0203 0.065 Uiso 1 1 calc R
C32 C 0.1336(4) 0.4760(2) 0.04613(13) 0.0417(10) Uani 1 1 d .
H32A H 0.1239 0.4721 0.0080 0.063 Uiso 1 1 calc R
H32B H 0.2087 0.4930 0.0564 0.063 Uiso 1 1 calc R
H32C H 0.0836 0.5199 0.0586 0.063 Uiso 1 1 calc R
C33 C 0.1774(3) 0.3180(2) 0.04397(13) 0.0404(10) Uani 1 1 d .
H33A H 0.1562 0.3161 0.0065 0.061 Uiso 1 1 calc R
H33B H 0.1649 0.2607 0.0595 0.061 Uiso 1 1 calc R
H33C H 0.2547 0.3331 0.0492 0.061 Uiso 1 1 calc R
C34 C 0.8415(3) 0.0525(2) 0.39891(15) 0.0365(9) Uani 1 1 d .
C35 C 0.9327(4) 0.0765(3) 0.3635(2) 0.0697(15) Uani 1 1 d .
H35A H 0.9036 0.0775 0.3270 0.104 Uiso 1 1 calc R
H35B H 0.9910 0.0330 0.3676 0.104 Uiso 1 1 calc R
H35C H 0.9618 0.1342 0.3732 0.104 Uiso 1 1 calc R
C36 C 0.7998(4) -0.0376(3) 0.3831(3) 0.089(2) Uani 1 1 d .
H36A H 0.7452 -0.0563 0.4068 0.134 Uiso 1 1 calc R
H36B H 0.8605 -0.0791 0.3850 0.134 Uiso 1 1 calc R
H36C H 0.7669 -0.0356 0.3473 0.134 Uiso 1 1 calc R
C37 C 0.8904(5) 0.0491(4) 0.45474(18) 0.0852(19) Uani 1 1 d .
H37A H 0.9203 0.1065 0.4647 0.128 Uiso 1 1 calc R
H37B H 0.9487 0.0054 0.4574 0.128 Uiso 1 1 calc R
H37C H 0.8340 0.0331 0.4781 0.128 Uiso 1 1 calc R
C38 C 0.7392(3) 0.3717(2) 0.41792(13) 0.0271(8) Uani 1 1 d .
C39 C 0.6706(3) 0.4001(2) 0.46311(13) 0.0334(8) Uani 1 1 d .
H39A H 0.5932 0.3940 0.4524 0.050 Uiso 1 1 calc R
H39B H 0.6866 0.4613 0.4720 0.050 Uiso 1 1 calc R
H39C H 0.6886 0.3632 0.4937 0.050 Uiso 1 1 calc R
C40 C 0.7195(3) 0.4373(2) 0.37242(13) 0.0305(8) Uani 1 1 d .
H40A H 0.7619 0.4196 0.3432 0.046 Uiso 1 1 calc R
H40B H 0.7422 0.4958 0.3842 0.046 Uiso 1 1 calc R
H40C H 0.6420 0.4380 0.3610 0.046 Uiso 1 1 calc R
C41 C 0.8584(3) 0.3777(2) 0.43702(15) 0.0378(9) Uani 1 1 d .
H41A H 0.8730 0.3372 0.4663 0.057 Uiso 1 1 calc R
H41B H 0.8752 0.4374 0.4486 0.057 Uiso 1 1 calc R
H41C H 0.9039 0.3621 0.4085 0.057 Uiso 1 1 calc R
C42 C 0.4039(3) 0.5684(2) 0.35580(13) 0.0261(8) Uani 1 1 d .
C43 C 0.4649(4) 0.6139(2) 0.31426(16) 0.0485(11) Uani 1 1 d .
H43A H 0.5377 0.5884 0.3132 0.073 Uiso 1 1 calc R
H43B H 0.4713 0.6763 0.3225 0.073 Uiso 1 1 calc R
H43C H 0.4251 0.6065 0.2802 0.073 Uiso 1 1 calc R
C44 C 0.2871(3) 0.6008(2) 0.35434(18) 0.0491(11) Uani 1 1 d .
H44A H 0.2506 0.5879 0.3201 0.074 Uiso 1 1 calc R
H44B H 0.2867 0.6640 0.3604 0.074 Uiso 1 1 calc R
H44C H 0.2487 0.5713 0.3816 0.074 Uiso 1 1 calc R
C45 C 0.4615(3) 0.5820(2) 0.40936(14) 0.0419(10) Uani 1 1 d .
H45A H 0.4236 0.5492 0.4355 0.063 Uiso 1 1 calc R
H45B H 0.4612 0.6443 0.4181 0.063 Uiso 1 1 calc R
H45C H 0.5367 0.5614 0.4091 0.063 Uiso 1 1 calc R
C46 C 0.2442(3) 0.3204(2) 0.44710(13) 0.0330(8) Uani 1 1 d .
C47 C 0.3385(3) 0.3290(3) 0.48756(14) 0.0462(11) Uani 1 1 d .
H47A H 0.3910 0.2820 0.4828 0.069 Uiso 1 1 calc R
H47B H 0.3117 0.3249 0.5226 0.069 Uiso 1 1 calc R
H47C H 0.3740 0.3857 0.4836 0.069 Uiso 1 1 calc R
C48 C 0.1664(3) 0.3977(3) 0.45048(15) 0.0461(10) Uani 1 1 d .
H48A H 0.2056 0.4522 0.4447 0.069 Uiso 1 1 calc R
H48B H 0.1376 0.3989 0.4851 0.069 Uiso 1 1 calc R
H48C H 0.1062 0.3915 0.4238 0.069 Uiso 1 1 calc R
C49 C 0.1829(4) 0.2348(3) 0.45171(18) 0.0698(16) Uani 1 1 d .
H49A H 0.1279 0.2294 0.4225 0.105 Uiso 1 1 calc R
H49B H 0.1473 0.2338 0.4847 0.105 Uiso 1 1 calc R
H49C H 0.2341 0.1858 0.4509 0.105 Uiso 1 1 calc R
O50 O 0.6209(2) 0.1457(2) 0.15803(11) 0.0620(10) Uani 1 1 d .
C51 C 0.5961(4) 0.1798(4) 0.1072(2) 0.0793(17) Uani 1 1 d .
H51A H 0.6512 0.1604 0.0833 0.095 Uiso 1 1 calc R
H51B H 0.5963 0.2445 0.1082 0.095 Uiso 1 1 calc R
C52 C 0.4854(5) 0.1472(5) 0.0881(2) 0.124(3) Uani 1 1 d .
H52A H 0.4923 0.0891 0.0725 0.185 Uiso 1 1 calc R
H52B H 0.4530 0.1875 0.0618 0.185 Uiso 1 1 calc R
H52C H 0.4388 0.1435 0.1175 0.185 Uiso 1 1 calc R
C53 C 0.7237(3) 0.1716(3) 0.1773(2) 0.0571(13) Uani 1 1 d .
H53A H 0.7264 0.2361 0.1804 0.068 Uiso 1 1 calc R
H53B H 0.7785 0.1532 0.1530 0.068 Uiso 1 1 calc R
C54 C 0.7487(4) 0.1313(4) 0.22931(19) 0.0688(15) Uani 1 1 d .
H54A H 0.6901 0.1447 0.2521 0.103 Uiso 1 1 calc R
H54B H 0.8175 0.1548 0.2448 0.103 Uiso 1 1 calc R
H54C H 0.7548 0.0679 0.2254 0.103 Uiso 1 1 calc R

loop_
_atom_site_aniso_label
_atom_site_aniso_U_11
_atom_site_aniso_U_22
_atom_site_aniso_U_33
_atom_site_aniso_U_23
_atom_site_aniso_U_13
_atom_site_aniso_U_12
Zr1 0.02358(19) 0.01880(18) 0.02086(18) -0.00020(13) -0.00063(12) -0.00024(13)
O2 0.0206(12) 0.0285(12) 0.0190(11) -0.0001(9) -0.0010(9) -0.0012(9)
O3 0.0250(13) 0.0221(11) 0.0311(13) 0.0029(10) -0.0037(10) 0.0015(10)
N4 0.0224(16) 0.0305(15) 0.0246(14) -0.0037(12) 0.0022(12) 0.0009(12)
N5 0.0261(17) 0.0242(15) 0.0388(17) -0.0047(13) -0.0031(13) 0.0016(12)
O6 0.0279(14) 0.0310(12) 0.0240(12) 0.0023(10) 0.0000(10) -0.0028(10)
O7 0.0312(14) 0.0183(11) 0.0314(13) -0.0009(10) 0.0007(10) 0.0003(10)
C8 0.032(2) 0.0189(15) 0.0203(16) -0.0007(14) -0.0041(14) 0.0001(14)
C9 0.031(2) 0.0201(16) 0.0230(17) -0.0018(14) -0.0001(14) -0.0008(14)
C10 0.028(2) 0.0258(17) 0.0290(18) -0.0011(15) -0.0056(15) 0.0006(15)
C11 0.040(2) 0.0184(16) 0.0231(17) -0.0018(15) -0.0020(15) 0.0031(15)
C12 0.037(2) 0.0250(18) 0.0254(18) 0.0018(15) 0.0040(16) -0.0002(15)
C13 0.033(2) 0.0245(17) 0.0199(16) 0.0023(14) 0.0030(14) -0.0029(15)
C14 0.035(2) 0.0339(19) 0.0243(18) 0.0015(16) 0.0070(15) -0.0037(16)
C15 0.025(2) 0.054(2) 0.0298(19) -0.0070(18) 0.0047(15) -0.0021(17)
C16 0.035(2) 0.036(2) 0.0278(18) -0.0118(16) -0.0018(16) 0.0063(16)
C17 0.032(2) 0.0293(19) 0.042(2) -0.0109(17) -0.0044(17) 0.0080(16)
C18 0.034(2) 0.0248(18) 0.050(2) -0.0039(17) -0.0125(18) -0.0014(15)
C19 0.032(2) 0.0180(16) 0.042(2) 0.0042(15) -0.0041(17) 0.0041(15)
C20 0.026(2) 0.0327(18) 0.0286(18) 0.0032(16) -0.0062(15) 0.0027(15)
C21 0.035(2) 0.0174(16) 0.040(2) 0.0021(16) -0.0031(17) 0.0057(15)
C22 0.031(2) 0.0314(19) 0.0311(19) 0.0028(16) -0.0017(16) 0.0074(16)
C23 0.026(2) 0.0331(19) 0.0264(18) 0.0005(15) -0.0024(14) 0.0020(15)
C24 0.0231(19) 0.0261(17) 0.0262(17) 0.0026(15) -0.0002(14) 0.0017(14)
C25 0.0246(19) 0.0231(17) 0.0258(17) 0.0029(14) -0.0025(14) 0.0034(14)
C26 0.0191(18) 0.0295(18) 0.0253(17) -0.0009(15) -0.0026(14) -0.0012(14)
C27 0.032(2) 0.0265(18) 0.0320(19) 0.0003(16) 0.0088(16) 0.0018(15)
C28 0.035(2) 0.0309(19) 0.037(2) -0.0018(17) 0.0121(17) -0.0042(16)
C29 0.025(2) 0.076(3) 0.034(2) -0.006(2) -0.0025(17) -0.004(2)
C30 0.051(3) 0.0233(17) 0.0247(18) 0.0011(15) -0.0008(17) 0.0034(17)
C31 0.055(3) 0.043(2) 0.030(2) 0.0005(17) -0.0138(19) -0.0028(19)
C32 0.070(3) 0.030(2) 0.0226(18) 0.0055(16) -0.0080(18) -0.0007(19)
C33 0.065(3) 0.033(2) 0.0229(18) 0.0011(17) -0.0032(18) 0.0051(19)
C34 0.031(2) 0.0312(19) 0.046(2) 0.0013(18) -0.0061(17) 0.0091(16)
C35 0.076(4) 0.047(3) 0.090(4) 0.005(3) 0.029(3) 0.025(3)
C36 0.041(3) 0.034(2) 0.187(6) -0.007(3) -0.025(3) 0.017(2)
C37 0.098(5) 0.105(4) 0.050(3) 0.000(3) -0.014(3) 0.069(4)
C38 0.0234(19) 0.0291(18) 0.0283(18) -0.0006(15) -0.0020(14) -0.0007(14)
C39 0.041(2) 0.0302(19) 0.0290(19) -0.0032(16) -0.0006(16) -0.0036(16)
C40 0.027(2) 0.0286(18) 0.036(2) 0.0013(16) 0.0020(16) -0.0043(15)
C41 0.033(2) 0.039(2) 0.040(2) -0.0011(18) -0.0070(17) -0.0022(17)
C42 0.030(2) 0.0179(16) 0.0305(18) -0.0012(15) 0.0009(15) -0.0036(14)
C43 0.065(3) 0.0261(19) 0.055(3) 0.004(2) 0.014(2) -0.014(2)
C44 0.037(2) 0.033(2) 0.075(3) -0.009(2) -0.011(2) 0.0044(18)
C45 0.050(3) 0.033(2) 0.041(2) -0.0122(18) -0.0103(19) 0.0064(18)
C46 0.038(2) 0.038(2) 0.0230(18) 0.0015(16) 0.0040(16) -0.0062(17)
C47 0.049(3) 0.060(3) 0.029(2) -0.0014(19) 0.0005(19) 0.006(2)
C48 0.035(2) 0.068(3) 0.036(2) 0.002(2) 0.0052(18) 0.009(2)
C49 0.091(4) 0.068(3) 0.053(3) -0.002(2) 0.028(3) -0.045(3)
O50 0.042(2) 0.096(3) 0.0484(19) -0.0228(17) 0.0074(15) -0.0101(17)
C51 0.043(3) 0.128(5) 0.067(4) -0.010(3) 0.004(3) -0.007(3)
C52 0.064(4) 0.253(10) 0.053(3) -0.040(4) 0.001(3) -0.019(5)
C53 0.029(2) 0.049(2) 0.093(4) -0.030(3) 0.001(2) -0.0011(19)
C54 0.050(3) 0.105(4) 0.054(3) -0.015(3) 0.015(2) -0.001(3)

loop_
_atom_type_symbol
_atom_type_description
_atom_type_scat_dispersion_real
_atom_type_scat_dispersion_imag
_atom_type_scat_source
C C 0.0033 0.0016 'International Tables Vol C Tables 4.2.6.8 and 6.1.1.4'
H H 0.0000 0.0000 'International Tables Vol C Tables 4.2.6.8 and 6.1.1.4'
N N 0.0061 0.0033 'International Tables Vol C Tables 4.2.6.8 and 6.1.1.4'
O O 0.0106 0.0060 'International Tables Vol C Tables 4.2.6.8 and 6.1.1.4'
Zr Zr -2.9673 0.5597 'International Tables Vol C Tables 4.2.6.8 and 6.1.1.4'

loop_
_geom_angle_atom_site_label_1
_geom_angle_atom_site_label_2
_geom_angle_atom_site_label_3
_geom_angle
O7 Zr1 O6 107.76(9)
O7 Zr1 O3 92.90(9)
O6 Zr1 O3 97.47(9)
O7 Zr1 O2 95.84(9)
O6 Zr1 O2 93.70(9)
O3 Zr1 O2 163.01(9)
O7 Zr1 N4 92.45(9)
O6 Zr1 N4 158.18(9)
O3 Zr1 N4 89.42(9)
O2 Zr1 N4 75.70(9)
O7 Zr1 N5 160.66(10)
O6 Zr1 N5 89.95(9)
O3 Zr1 N5 76.75(9)
O2 Zr1 N5 90.55(9)
N4 Zr1 N5 71.44(9)
C8 O2 Zr1 147.1(2)
C25 O3 Zr1 146.8(2)
C15 N4 C16 111.1(3)
C15 N4 C14 107.3(3)
C16 N4 C14 109.2(3)
C15 N4 Zr1 110.8(2)
C16 N4 Zr1 109.3(2)
C14 N4 Zr1 109.17(19)
C18 N5 C17 110.6(3)
C18 N5 C19 107.4(3)
C17 N5 C19 108.9(3)
C18 N5 Zr1 108.8(2)
C17 N5 Zr1 111.5(2)
C19 N5 Zr1 109.59(19)
C46 O6 Zr1 160.9(2)
C42 O7 Zr1 166.8(2)
O2 C8 C13 118.5(3)
O2 C8 C9 121.4(3)
C13 C8 C9 120.1(3)
C10 C9 C8 116.7(3)
C10 C9 C26 122.1(3)
C8 C9 C26 121.2(3)
C9 C10 C11 124.7(3)
C9 C10 H10 117.6
C11 C10 H10 117.7
C12 C11 C10 116.3(3)
C12 C11 C30 119.8(3)
C10 C11 C30 123.9(3)
C11 C12 C13 121.9(3)
C11 C12 H12 119.1
C13 C12 H12 119.0
C12 C13 C8 119.9(3)
C12 C13 C14 119.4(3)
C8 C13 C14 120.7(3)
N4 C14 C13 115.8(3)
N4 C14 H14A 108.3
C13 C14 H14A 108.3
N4 C14 H14B 108.3
C13 C14 H14B 108.3
H14A C14 H14B 107.4
N4 C15 H15A 109.5
N4 C15 H15B 109.5
H15A C15 H15B 109.5
N4 C15 H15C 109.5
H15A C15 H15C 109.5
H15B C15 H15C 109.5
N4 C16 C17 110.6(3)
N4 C16 H16A 109.5
C17 C16 H16A 109.5
N4 C16 H16B 109.5
C17 C16 H16B 109.5
H16A C16 H16B 108.1
N5 C17 C16 110.8(3)
N5 C17 H17A 109.5
C16 C17 H17A 109.5
N5 C17 H17B 109.5
C16 C17 H17B 109.5
H17A C17 H17B 108.1
N5 C18 H18A 109.5
N5 C18 H18B 109.5
H18A C18 H18B 109.5
N5 C18 H18C 109.5
H18A C18 H18C 109.5
H18B C18 H18C 109.5
C20 C19 N5 115.5(3)
C20 C19 H19A 108.4
N5 C19 H19A 108.4
C20 C19 H19B 108.4
N5 C19 H19B 108.4
H19A C19 H19B 107.5
C21 C20 C25 119.9(3)
C21 C20 C19 119.9(3)
C25 C20 C19 120.1(3)
C22 C21 C20 121.3(3)
C22 C21 H21 119.3
C20 C21 H21 119.3
C23 C22 C21 116.8(3)
C23 C22 C34 119.7(3)
C21 C22 C34 123.5(3)
C24 C23 C22 124.4(3)
C24 C23 H23 117.8
C22 C23 H23 117.8
C23 C24 C25 117.5(3)
C23 C24 C38 120.8(3)
C25 C24 C38 121.7(3)
O3 C25 C24 121.9(3)
O3 C25 C20 118.2(3)
C24 C25 C20 119.8(3)
C29 C26 C27 107.7(3)
C29 C26 C9 111.6(3)
C27 C26 C9 108.9(3)
C29 C26 C28 108.2(3)
C27 C26 C28 108.6(3)
C9 C26 C28 111.7(3)
C26 C27 H27A 109.5
C26 C27 H27B 109.5
H27A C27 H27B 109.5
C26 C27 H27C 109.5
H27A C27 H27C 109.5
H27B C27 H27C 109.5
C26 C28 H28A 109.5
C26 C28 H28B 109.5
H28A C28 H28B 109.5
C26 C28 H28C 109.5
H28A C28 H28C 109.5
H28B C28 H28C 109.5
C26 C29 H29A 109.5
C26 C29 H29B 109.5
H29A C29 H29B 109.5
C26 C29 H29C 109.5
H29A C29 H29C 109.5
H29B C29 H29C 109.5
C31 C30 C32 108.8(3)
C31 C30 C33 108.4(3)
C32 C30 C33 108.0(3)
C31 C30 C11 112.1(3)
C32 C30 C11 109.7(3)
C33 C30 C11 109.6(3)
C30 C31 H31A 109.5
C30 C31 H31B 109.5
H31A C31 H31B 109.5
C30 C31 H31C 109.5
H31A C31 H31C 109.5
H31B C31 H31C 109.5
C30 C32 H32A 109.5
C30 C32 H32B 109.5
H32A C32 H32B 109.5
C30 C32 H32C 109.5
H32A C32 H32C 109.5
H32B C32 H32C 109.5
C30 C33 H33A 109.5
C30 C33 H33B 109.5
H33A C33 H33B 109.5
C30 C33 H33C 109.4
H33A C33 H33C 109.5
H33B C33 H33C 109.5
C36 C34 C37 109.0(4)
C36 C34 C35 107.8(4)
C37 C34 C35 107.9(4)
C36 C34 C22 112.8(3)
C37 C34 C22 109.8(3)
C35 C34 C22 109.4(3)
C34 C35 H35A 109.5
C34 C35 H35B 109.5
H35A C35 H35B 109.5
C34 C35 H35C 109.5
H35A C35 H35C 109.5
H35B C35 H35C 109.5
C34 C36 H36A 109.5
C34 C36 H36B 109.5
H36A C36 H36B 109.5
C34 C36 H36C 109.5
H36A C36 H36C 109.5
H36B C36 H36C 109.5
C34 C37 H37A 109.4
C34 C37 H37B 109.5
H37A C37 H37B 109.5
C34 C37 H37C 109.5
H37A C37 H37C 109.5
H37B C37 H37C 109.5
C41 C38 C40 107.7(3)
C41 C38 C24 112.9(3)
C40 C38 C24 111.3(3)
C41 C38 C39 107.9(3)
C40 C38 C39 108.6(3)
C24 C38 C39 108.4(3)
C38 C39 H39A 109.5
C38 C39 H39B 109.5
H39A C39 H39B 109.5
C38 C39 H39C 109.5
H39A C39 H39C 109.5
H39B C39 H39C 109.5
C38 C40 H40A 109.5
C38 C40 H40B 109.5
H40A C40 H40B 109.5
C38 C40 H40C 109.5
H40A C40 H40C 109.5
H40B C40 H40C 109.5
C38 C41 H41A 109.5
C38 C41 H41B 109.5
H41A C41 H41B 109.5
C38 C41 H41C 109.5
H41A C41 H41C 109.5
H41B C41 H41C 109.5
O7 C42 C45 108.2(3)
O7 C42 C43 108.0(3)
C45 C42 C43 110.5(3)
O7 C42 C44 108.6(3)
C45 C42 C44 111.2(3)
C43 C42 C44 110.2(3)
C42 C43 H43A 109.5
C42 C43 H43B 109.5
H43A C43 H43B 109.5
C42 C43 H43C 109.5
H43A C43 H43C 109.5
H43B C43 H43C 109.5
C42 C44 H44A 109.5
C42 C44 H44B 109.5
H44A C44 H44B 109.5
C42 C44 H44C 109.5
H44A C44 H44C 109.5
H44B C44 H44C 109.5
C42 C45 H45A 109.5
C42 C45 H45B 109.5
H45A C45 H45B 109.5
C42 C45 H45C 109.5
H45A C45 H45C 109.5
H45B C45 H45C 109.5
O6 C46 C47 108.3(3)
O6 C46 C49 107.4(3)
C47 C46 C49 112.6(3)
O6 C46 C48 107.6(3)
C47 C46 C48 110.4(3)
C49 C46 C48 110.2(4)
C46 C47 H47A 109.5
C46 C47 H47B 109.5
H47A C47 H47B 109.5
C46 C47 H47C 109.5
H47A C47 H47C 109.5
H47B C47 H47C 109.5
C46 C48 H48A 109.5
C46 C48 H48B 109.5
H48A C48 H48B 109.5
C46 C48 H48C 109.5
H48A C48 H48C 109.5
H48B C48 H48C 109.5
C46 C49 H49A 109.5
C46 C49 H49B 109.5
H49A C49 H49B 109.5
C46 C49 H49C 109.5
H49A C49 H49C 109.5
H49B C49 H49C 109.5
C53 O50 C51 111.0(4)
O50 C51 C52 108.2(5)
O50 C51 H51A 110.1
C52 C51 H51A 110.1
O50 C51 H51B 110.0
C52 C51 H51B 110.0
H51A C51 H51B 108.4
C51 C52 H52A 109.5
C51 C52 H52B 109.5
H52A C52 H52B 109.5
C51 C52 H52C 109.5
H52A C52 H52C 109.5
H52B C52 H52C 109.5
O50 C53 C54 109.3(4)
O50 C53 H53A 109.8
C54 C53 H53A 109.8
O50 C53 H53B 109.8
C54 C53 H53B 109.8
H53A C53 H53B 108.3
C53 C54 H54A 109.5
C53 C54 H54B 109.5
H54A C54 H54B 109.5
C53 C54 H54C 109.4
H54A C54 H54C 109.5
H54B C54 H54C 109.5

loop_
_geom_bond_atom_site_label_1
_geom_bond_atom_site_label_2
_geom_bond_distance
Zr1 O7 1.930(2)
Zr1 O6 1.933(2)
Zr1 O3 2.041(2)
Zr1 O2 2.044(2)
Zr1 N4 2.486(3)
Zr1 N5 2.487(3)
O2 C8 1.339(4)
O3 C25 1.344(4)
N4 C15 1.475(4)
N4 C16 1.493(4)
N4 C14 1.497(4)
N5 C18 1.478(4)
N5 C17 1.483(4)
N5 C19 1.511(4)
O6 C46 1.428(4)
O7 C42 1.421(4)
C8 C13 1.405(5)
C8 C9 1.414(5)
C9 C10 1.398(4)
C9 C26 1.532(5)
C10 C11 1.403(5)
C10 H10 0.9500
C11 C12 1.385(5)
C11 C30 1.543(5)
C12 C13 1.401(4)
C12 H12 0.9500
C13 C14 1.498(5)
C14 H14A 0.9900
C14 H14B 0.9900
C15 H15A 0.9800
C15 H15B 0.9800
C15 H15C 0.9800
C16 C17 1.507(5)
C16 H16A 0.9900
C16 H16B 0.9900
C17 H17A 0.9900
C17 H17B 0.9900
C18 H18A 0.9800
C18 H18B 0.9800
C18 H18C 0.9800
C19 C20 1.498(5)
C19 H19A 0.9900
C19 H19B 0.9900
C20 C21 1.399(5)
C20 C25 1.407(5)
C21 C22 1.389(5)
C21 H21 0.9500
C22 C23 1.391(5)
C22 C34 1.542(5)
C23 C24 1.387(4)
C23 H23 0.9500
C24 C25 1.403(4)
C24 C38 1.547(4)
C26 C29 1.528(5)
C26 C27 1.536(4)
C26 C28 1.543(5)
C27 H27A 0.9800
C27 H27B 0.9800
C27 H27C 0.9800
C28 H28A 0.9800
C28 H28B 0.9800
C28 H28C 0.9800
C29 H29A 0.9800
C29 H29B 0.9800
C29 H29C 0.9800
C30 C31 1.530(5)
C30 C32 1.531(5)
C30 C33 1.534(5)
C31 H31A 0.9800
C31 H31B 0.9800
C31 H31C 0.9800
C32 H32A 0.9800
C32 H32B 0.9800
C32 H32C 0.9800
C33 H33A 0.9800
C33 H33B 0.9800
C33 H33C 0.9800
C34 C36 1.518(5)
C34 C37 1.518(6)
C34 C35 1.537(6)
C35 H35A 0.9800
C35 H35B 0.9800
C35 H35C 0.9800
C36 H36A 0.9800
C36 H36B 0.9800
C36 H36C 0.9800
C37 H37A 0.9800
C37 H37B 0.9800
C37 H37C 0.9800
C38 C41 1.519(5)
C38 C40 1.546(5)
C38 C39 1.542(5)
C39 H39A 0.9800
C39 H39B 0.9800
C39 H39C 0.9800
C40 H40A 0.9800
C40 H40B 0.9800
C40 H40C 0.9800
C41 H41A 0.9800
C41 H41B 0.9800
C41 H41C 0.9800
C42 C45 1.518(5)
C42 C43 1.515(5)
C42 C44 1.519(5)
C43 H43A 0.9800
C43 H43B 0.9800
C43 H43C 0.9800
C44 H44A 0.9800
C44 H44B 0.9800
C44 H44C 0.9800
C45 H45A 0.9800
C45 H45B 0.9800
C45 H45C 0.9800
C46 C47 1.511(5)
C46 C49 1.521(5)
C46 C48 1.529(5)
C47 H47A 0.9800
C47 H47B 0.9800
C47 H47C 0.9800
C48 H48A 0.9800
C48 H48B 0.9800
C48 H48C 0.9800
C49 H49A 0.9800
C49 H49B 0.9800
C49 H49C 0.9800
O50 C53 1.386(5)
O50 C51 1.419(6)
C51 C52 1.503(7)
C51 H51A 0.9900
C51 H51B 0.9900
C52 H52A 0.9800
C52 H52B 0.9800
C52 H52C 0.9800
C53 C54 1.484(7)
C53 H53A 0.9900
C53 H53B 0.9900
C54 H54A 0.9800
C54 H54B 0.9800
C54 H54C 0.9800
